data_4343938
loop_
_publ_author_name
'Vajeeston, P.'
'Ravindran, P.'
'Fjellvag, H.'

_publ_section_title
;
 Structural phase stability stusdies on M Be H3 (M = Li, Na, K, Rb, Cs)
 from density functional calculations
;
_journal_name_full 'Inorganic Chemistry'
_journal_page_first 508
_journal_page_last 514
_journal_volume 47
_journal_year 2008
_chemical_formula_sum 'Be Cs H3'
_chemical_name_systematic 'Cs Be H3'
_space_group_IT_number 11
_symmetry_space_group_name_Hall '-P 2yb'
_symmetry_space_group_name_H-M 'P 1 21/m 1'
_cell_angle_alpha 90
_cell_angle_beta 107.97
_cell_angle_gamma 90
_cell_formula_units_Z 2
_cell_length_a 5.0969
_cell_length_b 5.9359
_cell_length_c 7.8451
_cell_volume 225.773
_citation_journal_id_ASTM INOCAJ
_cod_data_source_file Vajeeston_INOCAJ_2008_1483.cif
_cod_data_source_block H3Be1Cs1
_cod_original_cell_volume 225.7726
_cod_original_formula_sum 'H3 Be1 Cs1'
_cod_database_code 4343938

loop_
_symmetry_equiv_pos_as_xyz
x,y,z
-x,y+1/2,-z
-x,-y,-z
x,-y-1/2,z

loop_
_atom_site_label
_atom_site_type_symbol
_atom_site_fract_x
_atom_site_fract_y
_atom_site_fract_z
_atom_site_occupancy
_atom_site_U_iso_or_equiv
H1 H-1 0.907 0.25 0.6392 1 0.0
Cs1 Cs+1 0.1822 0.75 0.769 1 0.0
H2 H-1 0.6969 0.4513 0.8276 1 0.0
Be1 Be+2 0.761 0.25 0.7614 1 0.0
